data_7152887
loop_
_publ_author_name
'Zhang, Dawei'
'Jiang, Xiaozhi'
'Yang, Haiqiang'
'Martinez, Alexandre'
'Feng, Meiyuan'
'Dong, Zhiyun'
'Gao, Guohua'

_publ_section_title
;
 Acridine-based macrocyclic fluorescent sensors: self-assembly behavior
 characterized by crystal structures and a tunable bathochromic-shift in
 emission induced by H2PO4(-)via adjusting the ring size and rigidity.
;
_journal_issue 20
_journal_name_full 'Organic &amp; biomolecular chemistry'
_journal_page_first 3375
_journal_page_last 3381
_journal_paper_doi 10.1039/c3ob27500k
_journal_volume 11
_journal_year 2013
_chemical_formula_sum 'C4.11 H3.22 Br0.22 N0.56 O0.06'
_chemical_formula_weight 79.05
_chemical_name_systematic
;
?
;
_space_group_IT_number 2
_symmetry_cell_setting triclinic
_symmetry_space_group_name_Hall '-P 1'
_symmetry_space_group_name_H-M 'P -1'
_atom_sites_solution_hydrogens geom
_atom_sites_solution_primary direct
_atom_sites_solution_secondary difmap
_audit_creation_method SHELXL-97
_cell_angle_alpha 91.233(2)
_cell_angle_beta 90.453(2)
_cell_angle_gamma 105.781(2)
_cell_formula_units_Z 18
_cell_length_a 8.8544(15)
_cell_length_b 11.0995(19)
_cell_length_c 16.475(3)
_cell_measurement_reflns_used 1186
_cell_measurement_temperature 296(2)
_cell_measurement_theta_max 23.55
_cell_measurement_theta_min 2.88
_cell_volume 1557.6(5)
_computing_cell_refinement 'Bruker SMART'
_computing_data_collection 'Bruker SMART'
_computing_data_reduction 'Bruker SAINT'
_computing_molecular_graphics 'Bruker SHELXTL'
_computing_publication_material 'Bruker SHELXTL'
_computing_structure_refinement 'Bruker SHELXTL'
_computing_structure_solution 'Bruker SHELXTL'
_diffrn_ambient_temperature 296(2)
_diffrn_measured_fraction_theta_full 0.961
_diffrn_measured_fraction_theta_max 0.961
_diffrn_measurement_device_type 'CCD area detector'
_diffrn_measurement_method 'phi and omega scans'
_diffrn_radiation_monochromator graphite
_diffrn_radiation_source 'fine-focus sealed tube'
_diffrn_radiation_type MoK\a
_diffrn_radiation_wavelength 0.71073
_diffrn_reflns_av_R_equivalents 0.0266
_diffrn_reflns_av_sigmaI/netI 0.0708
_diffrn_reflns_limit_h_max 11
_diffrn_reflns_limit_h_min -11
_diffrn_reflns_limit_k_max 14
_diffrn_reflns_limit_k_min -9
_diffrn_reflns_limit_l_max 16
_diffrn_reflns_limit_l_min -21
_diffrn_reflns_number 9828
_diffrn_reflns_theta_full 27.55
_diffrn_reflns_theta_max 27.55
_diffrn_reflns_theta_min 2.25
_exptl_absorpt_coefficient_mu 2.640
_exptl_absorpt_correction_T_max 0.9645
_exptl_absorpt_correction_T_min 0.9091
_exptl_absorpt_correction_type multi-scan
_exptl_crystal_colour yellow
_exptl_crystal_density_diffrn 1.517
_exptl_crystal_density_method 'not measured'
_exptl_crystal_description block
_exptl_crystal_F_000 720
_exptl_crystal_size_max 0.170
_exptl_crystal_size_mid 0.110
_exptl_crystal_size_min 0.040
_refine_diff_density_max 1.033
_refine_diff_density_min -0.817
_refine_diff_density_rms 0.097
_refine_ls_extinction_method none
_refine_ls_goodness_of_fit_ref 1.082
_refine_ls_hydrogen_treatment constr
_refine_ls_matrix_type full
_refine_ls_number_parameters 406
_refine_ls_number_reflns 6931
_refine_ls_number_restraints 0
_refine_ls_restrained_S_all 1.082
_refine_ls_R_factor_all 0.1144
_refine_ls_R_factor_gt 0.0630
_refine_ls_shift/su_max 0.000
_refine_ls_shift/su_mean 0.000
_refine_ls_structure_factor_coef Fsqd
_refine_ls_weighting_details 'calc w=1/[\s^2^(Fo^2^)+(0.1073P)^2^+0.0000P] where P=(Fo^2^+2Fc^2^)/3'
_refine_ls_weighting_scheme calc
_refine_ls_wR_factor_gt 0.1865
_refine_ls_wR_factor_ref 0.2112
_reflns_number_gt 3938
_reflns_number_total 6931
_reflns_threshold_expression >2sigma(I)
_cod_data_source_file c3ob27500k.txt
_cod_data_source_block 1c
_cod_depositor_comments
;
The following automatic conversions were performed:

'_symmetry_cell_setting' value 'Triclinic' changed to 'triclinic'
according to /home/saulius/struct/CIF-dictionaries/cif_core.dic
dictionary named 'cif_core.dic' version 2.4.2 from 2011-04-26.

Automatic conversion script
Id: cif_fix_values 1891 2012-01-12 08:04:46Z andrius 
;
_cod_original_sg_symbol_H-M 'P-1 '
_cod_database_code 7152887

loop_
_symmetry_equiv_pos_as_xyz
'x, y, z'
'-x, -y, -z'

loop_
_atom_site_label
_atom_site_type_symbol
_atom_site_fract_x
_atom_site_fract_y
_atom_site_fract_z
_atom_site_U_iso_or_equiv
_atom_site_adp_type
_atom_site_occupancy
_atom_site_symmetry_multiplicity
_atom_site_calc_flag
_atom_site_refinement_flags
Br1 Br 0.50307(8) 0.15169(6) 0.33523(4) 0.0624(2) Uani 1 1 d .
Br2 Br 0.31619(8) 0.62362(7) 0.06488(5) 0.0712(3) Uani 1 1 d .
N1 N 0.7604(5) 0.8866(3) 0.3930(2) 0.0337(9) Uani 1 1 d .
N5 N 0.6372(5) 0.5208(4) 0.2057(2) 0.0344(9) Uani 1 1 d .
N4 N 0.8183(5) 0.6298(4) 0.1276(2) 0.0340(9) Uani 1 1 d .
N3 N 0.9048(4) 0.9343(4) 0.1147(2) 0.0340(9) Uani 1 1 d .
N2 N 0.9753(5) 0.9513(4) 0.3229(2) 0.0346(9) Uani 1 1 d .
C6 C 0.5128(5) 0.7192(4) 0.4023(3) 0.0312(10) Uani 1 1 d .
C36 C 0.8928(6) 0.6124(4) 0.1991(3) 0.0336(11) Uani 1 1 d .
C14 C 1.0169(6) 0.9007(4) 0.3949(3) 0.0342(11) Uani 1 1 d .
C31 C 0.7795(5) 0.5422(4) 0.2484(3) 0.0311(10) Uani 1 1 d .
C2 C 0.4584(5) 0.5322(4) 0.3171(3) 0.0312(10) Uani 1 1 d .
C23 C 0.7395(6) 0.9737(5) 0.0051(3) 0.0372(11) Uani 1 1 d .
C25 C 0.8017(6) 0.7717(4) 0.0145(3) 0.0342(11) Uani 1 1 d .
C8 C 0.8210(6) 0.9414(4) 0.3246(3) 0.0359(11) Uani 1 1 d .
H8A H 0.7646 0.9686 0.2843 0.043 Uiso 1 1 calc R
C21 C 0.9270(6) 1.0535(4) 0.1404(3) 0.0358(11) Uani 1 1 d .
C30 C 0.6669(6) 0.5742(4) 0.1347(3) 0.0355(11) Uani 1 1 d .
H30A H 0.5914 0.5728 0.0949 0.043 Uiso 1 1 calc R
C13 C 1.1608(6) 0.8926(5) 0.4241(3) 0.0408(12) Uani 1 1 d .
H13A H 1.2522 0.9196 0.3944 0.049 Uiso 1 1 calc R
C24 C 0.8178(5) 0.8965(4) 0.0466(3) 0.0342(11) Uani 1 1 d .
C22 C 0.7618(6) 1.0960(5) 0.0327(3) 0.0435(13) Uani 1 1 d .
H22A H 0.7118 1.1484 0.0068 0.052 Uiso 1 1 calc R
C9 C 0.8806(6) 0.8601(4) 0.4383(3) 0.0334(11) Uani 1 1 d .
C35 C 1.0496(6) 0.6543(5) 0.2245(3) 0.0412(12) Uani 1 1 d .
H35A H 1.1274 0.7007 0.1913 0.049 Uiso 1 1 calc R
C29 C 0.8940(6) 0.6910(5) 0.0524(3) 0.0383(12) Uani 1 1 d .
H29A H 0.9031 0.6268 0.0133 0.046 Uiso 1 1 calc R
H29B H 0.9990 0.7421 0.0659 0.046 Uiso 1 1 calc R
C5 C 0.4243(6) 0.6519(5) 0.4619(3) 0.0370(11) Uani 1 1 d .
H5A H 0.4144 0.6908 0.5114 0.044 Uiso 1 1 calc R
C3 C 0.3691(5) 0.4663(4) 0.3778(3) 0.0357(11) Uani 1 1 d .
H3A H 0.3224 0.3809 0.3703 0.043 Uiso 1 1 calc R
C16 C 1.0244(6) 1.0971(5) 0.2107(3) 0.0415(12) Uani 1 1 d .
C7 C 0.5944(5) 0.8571(4) 0.4152(3) 0.0400(12) Uani 1 1 d .
H7A H 0.5421 0.9059 0.3826 0.048 Uiso 1 1 calc R
H7B H 0.5867 0.8805 0.4718 0.048 Uiso 1 1 calc R
C28 C 0.6426(7) 0.9240(6) -0.0642(3) 0.0507(14) Uani 1 1 d .
H28A H 0.5889 0.9732 -0.0909 0.061 Uiso 1 1 calc R
C1 C 0.5271(5) 0.6604(4) 0.3294(3) 0.0344(11) Uani 1 1 d .
H1A H 0.5833 0.7067 0.2878 0.041 Uiso 1 1 calc R
C12 C 1.1602(7) 0.8424(5) 0.4992(3) 0.0457(13) Uani 1 1 d .
H12A H 1.2547 0.8373 0.5219 0.055 Uiso 1 1 calc R
C18 C 0.9941(8) 1.3060(6) 0.1921(4) 0.0614(18) Uani 1 1 d .
H18A H 1.0207 1.3897 0.2090 0.074 Uiso 1 1 calc R
C10 C 0.8814(7) 0.8072(5) 0.5137(3) 0.0431(13) Uani 1 1 d .
H10A H 0.7899 0.7788 0.5431 0.052 Uiso 1 1 calc R
C15 C 1.0863(6) 1.0084(5) 0.2578(3) 0.0401(12) Uani 1 1 d .
H15A H 1.1870 1.0522 0.2821 0.048 Uiso 1 1 calc R
H15B H 1.1022 0.9428 0.2217 0.048 Uiso 1 1 calc R
C20 C 0.8603(6) 1.1400(5) 0.0999(3) 0.0406(12) Uani 1 1 d .
C11 C 1.0234(7) 0.7988(5) 0.5426(3) 0.0487(14) Uani 1 1 d .
H11A H 1.0282 0.7629 0.5927 0.058 Uiso 1 1 calc R
C26 C 0.7111(6) 0.7317(5) -0.0532(3) 0.0447(13) Uani 1 1 d .
H26A H 0.7041 0.6522 -0.0747 0.054 Uiso 1 1 calc R
C32 C 0.8133(6) 0.5065(5) 0.3255(3) 0.0442(13) Uani 1 1 d .
H32A H 0.7370 0.4565 0.3579 0.053 Uiso 1 1 calc R
C37 C 0.4797(6) 0.4645(5) 0.2394(3) 0.0390(12) Uani 1 1 d .
H37A H 0.4678 0.3768 0.2501 0.047 Uiso 1 1 calc R
H37B H 0.3996 0.4694 0.2001 0.047 Uiso 1 1 calc R
C4 C 0.3480(6) 0.5244(5) 0.4491(3) 0.0408(12) Uani 1 1 d .
H4A H 0.2836 0.4798 0.4888 0.049 Uiso 1 1 calc R
C17 C 1.0584(7) 1.2198(5) 0.2339(3) 0.0514(15) Uani 1 1 d .
H17A H 1.1254 1.2483 0.2781 0.062 Uiso 1 1 calc R
C33 C 0.9676(7) 0.5506(6) 0.3502(3) 0.0512(15) Uani 1 1 d .
H33A H 0.9959 0.5308 0.4016 0.061 Uiso 1 1 calc R
C19 C 0.8943(8) 1.2668(5) 0.1278(4) 0.0527(15) Uani 1 1 d .
H19A H 0.8486 1.3224 0.1023 0.063 Uiso 1 1 calc R
C34 C 1.0820(6) 0.6226(5) 0.3020(3) 0.0497(15) Uani 1 1 d .
H34A H 1.1842 0.6508 0.3223 0.060 Uiso 1 1 calc R
C27 C 0.6291(7) 0.8051(6) -0.0911(4) 0.0558(16) Uani 1 1 d .
H27A H 0.5640 0.7726 -0.1355 0.067 Uiso 1 1 calc R
O1 O 0.5207(9) 0.8872(8) 0.2078(5) 0.059(2) Uani 0.50 1 d P

loop_
_atom_site_aniso_label
_atom_site_aniso_U_11
_atom_site_aniso_U_22
_atom_site_aniso_U_33
_atom_site_aniso_U_23
_atom_site_aniso_U_13
_atom_site_aniso_U_12
Br1 0.0652(4) 0.0509(4) 0.0671(5) 0.0093(3) -0.0180(3) 0.0090(3)
Br2 0.0613(4) 0.0763(5) 0.0885(6) 0.0317(4) 0.0108(4) 0.0373(4)
N1 0.033(2) 0.029(2) 0.036(2) 0.0027(17) 0.0013(18) 0.0026(17)
N5 0.038(2) 0.032(2) 0.032(2) 0.0012(17) 0.0036(18) 0.0077(17)
N4 0.036(2) 0.033(2) 0.035(2) 0.0000(17) -0.0035(18) 0.0128(18)
N3 0.034(2) 0.035(2) 0.033(2) 0.0039(17) 0.0002(18) 0.0087(17)
N2 0.035(2) 0.037(2) 0.030(2) 0.0024(17) -0.0046(18) 0.0066(17)
C6 0.024(2) 0.030(2) 0.040(3) 0.002(2) -0.002(2) 0.0080(19)
C36 0.040(3) 0.034(3) 0.031(3) -0.005(2) 0.000(2) 0.017(2)
C14 0.045(3) 0.028(2) 0.029(3) -0.0028(19) -0.001(2) 0.009(2)
C31 0.034(3) 0.031(2) 0.030(3) -0.001(2) -0.002(2) 0.013(2)
C2 0.026(2) 0.033(3) 0.033(3) 0.001(2) 0.000(2) 0.0068(19)
C23 0.041(3) 0.044(3) 0.030(3) 0.010(2) 0.005(2) 0.016(2)
C25 0.036(3) 0.034(3) 0.032(3) 0.000(2) 0.001(2) 0.008(2)
C8 0.036(3) 0.035(3) 0.033(3) 0.001(2) -0.005(2) 0.005(2)
C21 0.043(3) 0.031(3) 0.032(3) 0.005(2) 0.004(2) 0.007(2)
C30 0.040(3) 0.033(3) 0.033(3) 0.001(2) -0.003(2) 0.010(2)
C13 0.039(3) 0.042(3) 0.043(3) -0.004(2) -0.004(2) 0.016(2)
C24 0.032(3) 0.039(3) 0.032(3) 0.006(2) 0.004(2) 0.010(2)
C22 0.048(3) 0.047(3) 0.038(3) 0.017(2) 0.004(3) 0.017(3)
C9 0.037(3) 0.024(2) 0.038(3) -0.001(2) 0.002(2) 0.007(2)
C35 0.040(3) 0.039(3) 0.048(3) -0.003(2) 0.000(2) 0.016(2)
C29 0.044(3) 0.041(3) 0.033(3) 0.007(2) 0.012(2) 0.015(2)
C5 0.036(3) 0.040(3) 0.037(3) 0.003(2) 0.002(2) 0.015(2)
C3 0.035(3) 0.029(2) 0.038(3) 0.004(2) 0.000(2) 0.000(2)
C16 0.045(3) 0.041(3) 0.035(3) 0.001(2) 0.005(2) 0.005(2)
C7 0.032(3) 0.038(3) 0.049(3) -0.001(2) 0.003(2) 0.009(2)
C28 0.054(3) 0.063(4) 0.039(3) 0.008(3) -0.010(3) 0.022(3)
C1 0.028(2) 0.035(3) 0.039(3) 0.005(2) 0.003(2) 0.007(2)
C12 0.051(3) 0.044(3) 0.048(3) -0.001(3) -0.011(3) 0.025(3)
C18 0.084(5) 0.036(3) 0.058(4) -0.007(3) 0.019(4) 0.006(3)
C10 0.053(3) 0.035(3) 0.042(3) 0.010(2) 0.006(3) 0.012(2)
C15 0.036(3) 0.050(3) 0.029(3) 0.000(2) 0.003(2) 0.003(2)
C20 0.052(3) 0.036(3) 0.034(3) 0.006(2) 0.010(2) 0.012(2)
C11 0.069(4) 0.042(3) 0.041(3) 0.008(2) -0.003(3) 0.025(3)
C26 0.054(3) 0.044(3) 0.035(3) 0.000(2) 0.001(3) 0.012(3)
C32 0.051(3) 0.055(3) 0.033(3) 0.003(2) -0.002(2) 0.024(3)
C37 0.038(3) 0.035(3) 0.038(3) 0.002(2) 0.001(2) 0.001(2)
C4 0.042(3) 0.037(3) 0.040(3) 0.006(2) 0.004(2) 0.004(2)
C17 0.061(4) 0.047(3) 0.037(3) -0.006(3) 0.007(3) -0.001(3)
C33 0.060(4) 0.071(4) 0.033(3) -0.001(3) -0.007(3) 0.034(3)
C19 0.081(4) 0.037(3) 0.043(3) 0.009(3) 0.018(3) 0.021(3)
C34 0.041(3) 0.059(4) 0.056(4) -0.014(3) -0.016(3) 0.027(3)
C27 0.063(4) 0.059(4) 0.042(3) -0.005(3) -0.015(3) 0.011(3)
O1 0.054(5) 0.080(6) 0.053(5) 0.023(4) -0.026(4) 0.035(4)

loop_
_atom_type_symbol
_atom_type_description
_atom_type_scat_dispersion_real
_atom_type_scat_dispersion_imag
_atom_type_scat_source
C C 0.0033 0.0016 'International Tables Vol C Tables 4.2.6.8 and 6.1.1.4'
H H 0.0000 0.0000 'International Tables Vol C Tables 4.2.6.8 and 6.1.1.4'
N N 0.0061 0.0033 'International Tables Vol C Tables 4.2.6.8 and 6.1.1.4'
O O 0.0106 0.0060 'International Tables Vol C Tables 4.2.6.8 and 6.1.1.4'
Br Br -0.2901 2.4595 'International Tables Vol C Tables 4.2.6.8 and 6.1.1.4'

loop_
_geom_angle_atom_site_label_1
_geom_angle_atom_site_label_2
_geom_angle_atom_site_label_3
_geom_angle
C8 N1 C9 108.5(4)
C8 N1 C7 125.4(4)
C9 N1 C7 126.1(4)
C30 N5 C31 107.8(4)
C30 N5 C37 126.2(4)
C31 N5 C37 125.5(4)
C30 N4 C36 107.7(4)
C30 N4 C29 125.0(4)
C36 N4 C29 127.2(4)
C21 N3 C24 117.7(4)
C8 N2 C14 108.2(4)
C8 N2 C15 126.6(4)
C14 N2 C15 125.3(4)
C5 C6 C1 119.2(4)
C5 C6 C7 120.9(4)
C1 C6 C7 119.8(4)
C31 C36 N4 107.1(4)
C31 C36 C35 121.4(5)
N4 C36 C35 131.5(5)
C9 C14 C13 122.4(5)
C9 C14 N2 106.3(4)
C13 C14 N2 131.2(5)
C36 C31 C32 122.6(5)
C36 C31 N5 106.3(4)
C32 C31 N5 131.0(5)
C3 C2 C1 118.7(4)
C3 C2 C37 119.3(4)
C1 C2 C37 121.9(4)
C22 C23 C24 118.5(5)
C22 C23 C28 122.0(5)
C24 C23 C28 119.5(5)
C26 C25 C24 119.2(5)
C26 C25 C29 120.9(4)
C24 C25 C29 119.8(4)
N1 C8 N2 109.7(4)
N1 C8 H8A 125.2
N2 C8 H8A 125.2
N3 C21 C20 123.1(5)
N3 C21 C16 118.6(5)
C20 C21 C16 118.3(4)
N5 C30 N4 111.1(4)
N5 C30 H30A 124.5
N4 C30 H30A 124.5
C12 C13 C14 115.9(5)
C12 C13 H13A 122.1
C14 C13 H13A 122.1
N3 C24 C23 123.1(4)
N3 C24 C25 118.8(4)
C23 C24 C25 118.2(4)
C23 C22 C20 119.4(5)
C23 C22 H22A 120.3
C20 C22 H22A 120.3
C14 C9 C10 121.0(5)
C14 C9 N1 107.3(4)
C10 C9 N1 131.6(5)
C34 C35 C36 115.9(5)
C34 C35 H35A 122.0
C36 C35 H35A 122.0
N4 C29 C25 112.1(4)
N4 C29 H29A 109.2
C25 C29 H29A 109.2
N4 C29 H29B 109.2
C25 C29 H29B 109.2
H29A C29 H29B 107.9
C6 C5 C4 120.5(5)
C6 C5 H5A 119.8
C4 C5 H5A 119.8
C4 C3 C2 120.9(4)
C4 C3 H3A 119.5
C2 C3 H3A 119.5
C17 C16 C21 119.5(5)
C17 C16 C15 120.5(5)
C21 C16 C15 120.0(4)
N1 C7 C6 111.6(4)
N1 C7 H7A 109.3
C6 C7 H7A 109.3
N1 C7 H7B 109.3
C6 C7 H7B 109.3
H7A C7 H7B 108.0
C27 C28 C23 119.9(5)
C27 C28 H28A 120.0
C23 C28 H28A 120.0
C6 C1 C2 121.0(5)
C6 C1 H1A 119.5
C2 C1 H1A 119.5
C13 C12 C11 122.2(5)
C13 C12 H12A 118.9
C11 C12 H12A 118.9
C19 C18 C17 120.5(5)
C19 C18 H18A 119.7
C17 C18 H18A 119.7
C11 C10 C9 116.7(5)
C11 C10 H10A 121.6
C9 C10 H10A 121.6
C16 C15 N2 110.8(4)
C16 C15 H15A 109.5
N2 C15 H15A 109.5
C16 C15 H15B 109.5
N2 C15 H15B 109.5
H15A C15 H15B 108.1
C22 C20 C19 121.6(5)
C22 C20 C21 118.0(5)
C19 C20 C21 120.4(5)
C10 C11 C12 121.7(5)
C10 C11 H11A 119.1
C12 C11 H11A 119.1
C25 C26 C27 122.4(5)
C25 C26 H26A 118.8
C27 C26 H26A 118.8
C33 C32 C31 115.2(5)
C33 C32 H32A 122.4
C31 C32 H32A 122.4
N5 C37 C2 110.4(4)
N5 C37 H37A 109.6
C2 C37 H37A 109.6
N5 C37 H37B 109.6
C2 C37 H37B 109.6
H37A C37 H37B 108.1
C3 C4 C5 119.5(5)
C3 C4 H4A 120.3
C5 C4 H4A 120.3
C16 C17 C18 121.7(6)
C16 C17 H17A 119.1
C18 C17 H17A 119.1
C32 C33 C34 122.9(5)
C32 C33 H33A 118.6
C34 C33 H33A 118.6
C18 C19 C20 119.4(6)
C18 C19 H19A 120.3
C20 C19 H19A 120.3
C33 C34 C35 121.9(5)
C33 C34 H34A 119.0
C35 C34 H34A 119.0
C28 C27 C26 120.7(5)
C28 C27 H27A 119.7
C26 C27 H27A 119.7

loop_
_geom_bond_atom_site_label_1
_geom_bond_atom_site_label_2
_geom_bond_distance
N1 C8 1.337(6)
N1 C9 1.395(6)
N1 C7 1.467(6)
N5 C30 1.318(6)
N5 C31 1.398(6)
N5 C37 1.482(6)
N4 C30 1.322(6)
N4 C36 1.388(6)
N4 C29 1.499(6)
N3 C21 1.342(6)
N3 C24 1.348(6)
N2 C8 1.342(6)
N2 C14 1.411(6)
N2 C15 1.491(6)
C6 C5 1.364(7)
C6 C1 1.377(7)
C6 C7 1.515(6)
C36 C31 1.374(7)
C36 C35 1.397(7)
C14 C9 1.378(7)
C14 C13 1.385(7)
C31 C32 1.393(7)
C2 C3 1.375(6)
C2 C1 1.396(6)
C2 C37 1.510(7)
C23 C22 1.383(7)
C23 C24 1.423(7)
C23 C28 1.430(7)
C25 C26 1.362(7)
C25 C24 1.442(7)
C25 C29 1.507(7)
C8 H8A 0.9300
C21 C20 1.430(7)
C21 C16 1.433(7)
C30 H30A 0.9300
C13 C12 1.368(7)
C13 H13A 0.9300
C22 C20 1.398(8)
C22 H22A 0.9300
C9 C10 1.386(7)
C35 C34 1.380(7)
C35 H35A 0.9300
C29 H29A 0.9700
C29 H29B 0.9700
C5 C4 1.402(7)
C5 H5A 0.9300
C3 C4 1.366(7)
C3 H3A 0.9300
C16 C17 1.359(7)
C16 C15 1.480(7)
C7 H7A 0.9700
C7 H7B 0.9700
C28 C27 1.357(8)
C28 H28A 0.9300
C1 H1A 0.9300
C12 C11 1.387(8)
C12 H12A 0.9300
C18 C19 1.360(9)
C18 C17 1.425(9)
C18 H18A 0.9300
C10 C11 1.368(7)
C10 H10A 0.9300
C15 H15A 0.9700
C15 H15B 0.9700
C20 C19 1.422(7)
C11 H11A 0.9300
C26 C27 1.385(8)
C26 H26A 0.9300
C32 C33 1.375(8)
C32 H32A 0.9300
C37 H37A 0.9700
C37 H37B 0.9700
C4 H4A 0.9300
C17 H17A 0.9300
C33 C34 1.376(8)
C33 H33A 0.9300
C19 H19A 0.9300
C34 H34A 0.9300
C27 H27A 0.9300
